data_4511098
loop_
_publ_author_name
'Ashmore, Jason'
'Bishop, Roger'
'Craig, Donald C.'
'Scudder, Marcia L.'

_publ_section_title
;
 Formation of Diquinoline Molecular Bricks and Their Assembly into Lattice
 Inclusion Compounds
;
_journal_issue 6
_journal_name_full 'Crystal Growth &amp; Design'
_journal_page_first 2742
_journal_paper_doi 10.1021/cg801377e
_journal_volume 9
_journal_year 2009
_chemical_formula_moiety 'C35 H24 Br2 N2,C S2'
_chemical_formula_sum 'C36 H24 Br2 N2 S2'
_chemical_formula_weight 708.5
_space_group_IT_number 2
_symmetry_cell_setting triclinic
_symmetry_space_group_name_Hall '-P 1'
_symmetry_space_group_name_H-M 'P -1'
_atom_type_scat_source 'International Tables for X-ray Crystallography, Vol. IV'
_audit_creation_method 'RAELSPUB and manual entry'
_cell_angle_alpha 104.28(2)
_cell_angle_beta 100.14(3)
_cell_angle_gamma 97.21(3)
_cell_formula_units_Z 2
_cell_length_a 9.995(5)
_cell_length_b 10.525(5)
_cell_length_c 15.788(6)
_cell_measurement_reflns_used 10
_cell_measurement_temperature 294
_cell_measurement_theta_max 11
_cell_measurement_theta_min 10
_cell_volume 1559.4(13)
_computing_cell_refinement 'CAD4 Version 5.0, 1989'
_computing_data_collection 'CAD4 Version 5.0, 1989'
_computing_data_reduction 'Local program'
_computing_molecular_graphics 'ORTEP-II, (Johnson, 1976)'
_computing_publication_material 'Local programs'
_computing_structure_refinement 'RAELS, (Rae, 1989)'
_computing_structure_solution 'SIR92 (Altomare et al, 1994)'
_diffrn_measured_fraction_theta_full 1.00
_diffrn_measured_fraction_theta_max 1.00
_diffrn_measurement_device_type 'Nonius CAD-4'
_diffrn_measurement_method \w--2\q
_diffrn_radiation_type 'Mo K\a'
_diffrn_radiation_wavelength 0.71073
_diffrn_reflns_av_R_equivalents 0.015
_diffrn_reflns_limit_h_max 11
_diffrn_reflns_limit_h_min -11
_diffrn_reflns_limit_k_max 12
_diffrn_reflns_limit_k_min 0
_diffrn_reflns_limit_l_max 18
_diffrn_reflns_limit_l_min -18
_diffrn_reflns_number 5794
_diffrn_reflns_theta_full 25
_diffrn_reflns_theta_max 25
_diffrn_standards_decay_% 4
_diffrn_standards_interval_time 30min
_diffrn_standards_number 1
_exptl_absorpt_coefficient_mu 2.729
_exptl_absorpt_correction_type none
_exptl_crystal_colour colourless
_exptl_crystal_density_diffrn 1.51
_exptl_crystal_density_method 'not measured'
_exptl_crystal_description irregular
_exptl_crystal_F_000 712.0
_exptl_crystal_size_rad 0.1
_refine_diff_density_max 0.61
_refine_diff_density_min -0.64
_refine_ls_extinction_method none
_refine_ls_goodness_of_fit_ref 1.48
_refine_ls_hydrogen_treatment noref
_refine_ls_number_parameters 177
_refine_ls_number_reflns 3893
_refine_ls_R_factor_gt 0.045
_refine_ls_shift/su_max 0.008
_refine_ls_structure_factor_coef F
_refine_ls_weighting_details 'w = 1/[\s^2^(F) + 0.0004F^2^]'
_refine_ls_weighting_scheme calc
_refine_ls_wR_factor_ref 0.051
_reflns_number_gt 3893
_reflns_number_total 5465
_reflns_threshold_expression I>2\s(I)
_cod_data_source_file cg801377e_si_003.cif
_cod_data_source_block DRB291
_cod_original_cell_volume 1559(1)
_cod_database_code 4511098

loop_
_symmetry_equiv_pos_site_id
_symmetry_equiv_pos_as_xyz
1 x,y,z
2 -x,-y,-z

loop_
_atom_site_label
_atom_site_fract_x
_atom_site_fract_y
_atom_site_fract_z
_atom_site_U_iso_or_equiv
_atom_site_adp_type
_atom_site_type_symbol
_atom_site_occupancy
Br1 0.41562(5) 0.68629(5) 0.05779(3) 0.0516(2) Uani Br 1.0
Br2 0.94648(5) 0.85633(6) 0.40134(4) 0.0667(2) Uani Br 1.0
N1 0.7185(3) 0.4458(3) 0.2008(2) 0.0373(5) Uani N 1.0
N2 0.4502(4) 0.8263(4) 0.3697(2) 0.0432(6) Uani N 1.0
C1 0.7570(4) 0.6832(4) 0.2465(3) 0.0374(4) Uani C 1.0
C2 0.6584(4) 0.5513(4) 0.2065(3) 0.0331(4) Uani C 1.0
C3 0.5137(4) 0.5438(4) 0.1808(3) 0.0321(4) Uani C 1.0
C4 0.4569(4) 0.6700(4) 0.1828(3) 0.0361(4) Uani C 1.0
C5 0.5555(4) 0.7956(4) 0.2433(3) 0.0386(4) Uani C 1.0
C6 0.5572(4) 0.7904(4) 0.3389(3) 0.0377(4) Uani C 1.0
C7 0.6656(4) 0.7455(4) 0.3885(3) 0.0381(5) Uani C 1.0
C8 0.7859(4) 0.7084(4) 0.3482(3) 0.0400(5) Uani C 1.0
C9 0.6978(4) 0.7981(4) 0.2204(3) 0.0406(4) Uani C 1.0
C10 0.6362(4) 0.3232(4) 0.1693(3) 0.0393(5) Uani C 1.0
C11 0.7015(5) 0.2100(5) 0.1578(3) 0.0500(8) Uani C 1.0
C12 0.6226(6) 0.0848(5) 0.1275(3) 0.0581(9) Uani C 1.0
C13 0.4790(6) 0.0678(5) 0.1092(3) 0.0566(7) Uani C 1.0
C14 0.4122(5) 0.1745(4) 0.1185(3) 0.0474(6) Uani C 1.0
C15 0.4906(4) 0.3064(4) 0.1469(3) 0.0381(5) Uani C 1.0
C16 0.4294(4) 0.4211(4) 0.1525(3) 0.0349(5) Uani C 1.0
C17 0.4434(5) 0.8211(5) 0.4541(3) 0.0473(7) Uani C 1.0
C18 0.3292(5) 0.8650(5) 0.4880(3) 0.059(1) Uani C 1.0
C19 0.3167(5) 0.8614(6) 0.5716(4) 0.068(2) Uani C 1.0
C20 0.4152(6) 0.8150(6) 0.6258(3) 0.068(2) Uani C 1.0
C21 0.5270(5) 0.7737(5) 0.5958(3) 0.058(1) Uani C 1.0
C22 0.5438(5) 0.7765(5) 0.5084(3) 0.0475(8) Uani C 1.0
C23 0.6576(5) 0.7361(4) 0.4729(3) 0.0435(8) Uani C 1.0
C24 0.2771(4) 0.4070(3) 0.1237(2) 0.042(1) Uani C 1.0
C25 0.1960(4) 0.4428(4) 0.1851(2) 0.059(1) Uani C 1.0
C26 0.0536(4) 0.4292(4) 0.1562(3) 0.078(2) Uani C 1.0
C27 -0.0065(4) 0.3805(4) 0.0672(3) 0.081(2) Uani C 1.0
C28 0.0727(4) 0.3448(4) 0.0060(3) 0.076(1) Uani C 1.0
C29 0.2152(4) 0.3578(3) 0.0338(2) 0.057(1) Uani C 1.0
C30 0.7655(4) 0.6852(3) 0.5275(2) 0.047(1) Uani C 1.0
C31 0.7626(4) 0.5498(4) 0.5136(3) 0.068(2) Uani C 1.0
C32 0.8660(5) 0.5037(4) 0.5631(3) 0.092(2) Uani C 1.0
C33 0.9705(5) 0.5919(5) 0.6255(3) 0.093(2) Uani C 1.0
C34 0.9744(4) 0.7259(5) 0.6399(3) 0.086(2) Uani C 1.0
C35 0.8717(4) 0.7735(4) 0.5909(3) 0.064(1) Uani C 1.0
S1Cds 0.1990(2) 0.9057(3) 0.2341(2) 0.1266(8) Uani S 1.0
S2Cds 0.0110(3) 1.0373(3) 0.1227(2) 0.149(1) Uani S 1.0
C1Cds 0.1038(7) 0.9691(7) 0.1787(5) 0.088(2) Uani C 1.0
HC1 0.8454 0.6760 0.2257 0.043 Uani H 1.0
HC4 0.3687 0.6629 0.2045 0.039 Uani H 1.0
HC5 0.5187 0.8762 0.2337 0.045 Uani H 1.0
HC8 0.8104 0.6262 0.3634 0.043 Uani H 1.0
H1C9 0.6893 0.7869 0.1548 0.043 Uani H 1.0
H2C9 0.7594 0.8847 0.2547 0.047 Uani H 1.0
HC11 0.8046 0.2213 0.1718 0.056 Uani H 1.0
HC12 0.6686 0.0050 0.1184 0.070 Uani H 1.0
HC13 0.4236 -0.0244 0.0888 0.067 Uani H 1.0
HC14 0.3090 0.1602 0.1055 0.052 Uani H 1.0
HC18 0.2583 0.8984 0.4502 0.064 Uani H 1.0
HC19 0.2361 0.8921 0.5949 0.080 Uani H 1.0
HC20 0.4036 0.8122 0.6870 0.078 Uani H 1.0
HC21 0.5969 0.7416 0.6351 0.064 Uani H 1.0
HC25 0.2395 0.4785 0.2503 0.074 Uani H 1.0
HC26 -0.0049 0.4552 0.2008 0.108 Uani H 1.0
HC27 -0.1087 0.3710 0.0469 0.104 Uani H 1.0
HC28 0.0282 0.3092 -0.0591 0.104 Uani H 1.0
HC29 0.2728 0.3316 -0.0112 0.072 Uani H 1.0
HC31 0.6863 0.4850 0.4679 0.088 Uani H 1.0
HC32 0.8637 0.4057 0.5528 0.130 Uani H 1.0
HC33 1.0444 0.5583 0.6609 0.120 Uani H 1.0
HC34 1.0511 0.7900 0.6857 0.119 Uani H 1.0
HC35 0.8749 0.8717 0.6016 0.081 Uani H 1.0

loop_
_atom_site_aniso_label
_atom_site_aniso_U_11
_atom_site_aniso_U_22
_atom_site_aniso_U_33
_atom_site_aniso_U_12
_atom_site_aniso_U_13
_atom_site_aniso_U_23
_atom_site_aniso_type_symbol
Br1 0.0697(4) 0.0443(3) 0.0382(3) 0.0096(2) 0.0003(2) 0.0147(2) Br
Br2 0.0408(3) 0.0785(4) 0.0612(4) -0.0138(3) 0.0032(2) 0.0008(3) Br
N1 0.0355(8) 0.0395(6) 0.0369(6) 0.0112(5) 0.0056(5) 0.0098(5) N
N2 0.0419(9) 0.0435(6) 0.0418(6) 0.0112(6) 0.0105(6) 0.0046(5) N
C1 0.0330(8) 0.0391(6) 0.0375(6) 0.0022(5) 0.0083(5) 0.0074(5) C
C2 0.0311(8) 0.0347(6) 0.0339(6) 0.0061(4) 0.0068(5) 0.0102(4) C
C3 0.0310(8) 0.0331(6) 0.0332(6) 0.0058(5) 0.0072(5) 0.0106(4) C
C4 0.0366(7) 0.0361(6) 0.0363(6) 0.0101(6) 0.0066(5) 0.0105(5) C
C5 0.0441(8) 0.0333(6) 0.0390(6) 0.0084(5) 0.0090(5) 0.0103(5) C
C6 0.0385(8) 0.0363(6) 0.0373(5) 0.0071(5) 0.0088(4) 0.0074(4) C
C7 0.0371(8) 0.0401(6) 0.0347(5) 0.0053(5) 0.0069(5) 0.0073(5) C
C8 0.0340(8) 0.0445(7) 0.0370(6) 0.0049(6) 0.0050(5) 0.0060(5) C
C9 0.0459(9) 0.0344(6) 0.0406(6) 0.0006(6) 0.0122(6) 0.0097(5) C
C10 0.0449(9) 0.0356(6) 0.0388(6) 0.0121(5) 0.0074(5) 0.0116(5) C
C11 0.063(1) 0.0416(8) 0.0473(9) 0.0225(8) 0.0070(8) 0.0119(7) C
C12 0.084(2) 0.0373(8) 0.054(1) 0.0215(9) 0.012(1) 0.0134(7) C
C13 0.083(2) 0.0327(7) 0.054(1) 0.0064(6) 0.017(1) 0.0121(5) C
C14 0.060(1) 0.0341(7) 0.0465(9) -0.0007(6) 0.0155(8) 0.0098(4) C
C15 0.0436(8) 0.0328(6) 0.0383(5) 0.0043(5) 0.0103(5) 0.0109(5) C
C16 0.0334(7) 0.0352(6) 0.0356(6) 0.0032(5) 0.0086(5) 0.0095(4) C
C17 0.045(1) 0.0515(9) 0.0416(6) 0.0083(7) 0.0140(6) 0.0022(6) C
C18 0.050(1) 0.068(1) 0.051(1) 0.012(1) 0.0190(9) -0.0042(9) C
C19 0.060(2) 0.081(2) 0.052(1) 0.007(1) 0.026(1) -0.007(1) C
C20 0.072(2) 0.080(2) 0.0439(8) 0.002(1) 0.026(1) -0.0004(8) C
C21 0.067(2) 0.067(2) 0.0369(6) 0.004(1) 0.0178(7) 0.0053(6) C
C22 0.050(1) 0.053(1) 0.0361(6) 0.0056(8) 0.0128(5) 0.0053(5) C
C23 0.046(1) 0.048(1) 0.0336(6) 0.0070(8) 0.0073(5) 0.0076(5) C
C24 0.042(1) 0.035(2) 0.048(2) 0.001(1) 0.008(1) 0.015(2) C
C25 0.050(1) 0.069(2) 0.067(2) 0.016(1) 0.023(1) 0.029(2) C
C26 0.049(1) 0.099(3) 0.108(3) 0.021(2) 0.029(1) 0.056(3) C
C27 0.043(1) 0.085(3) 0.122(3) 0.002(1) 0.004(1) 0.056(3) C
C28 0.053(1) 0.076(3) 0.087(2) -0.004(2) -0.014(2) 0.027(2) C
C29 0.052(1) 0.056(2) 0.054(2) 0.000(1) -0.004(1) 0.013(2) C
C30 0.055(2) 0.050(2) 0.036(2) 0.009(2) 0.011(1) 0.013(2) C
C31 0.093(2) 0.055(2) 0.061(2) 0.025(2) 0.013(2) 0.022(2) C
C32 0.124(4) 0.094(2) 0.078(3) 0.059(3) 0.022(2) 0.041(2) C
C33 0.097(3) 0.142(4) 0.063(3) 0.064(3) 0.020(2) 0.047(3) C
C34 0.070(2) 0.129(3) 0.058(2) 0.027(2) -0.002(2) 0.028(2) C
C35 0.059(2) 0.077(2) 0.047(2) 0.006(2) -0.001(1) 0.013(2) C
S1Cds 0.125(2) 0.164(2) 0.117(2) 0.075(2) 0.041(1) 0.052(2) S
S2Cds 0.155(2) 0.160(2) 0.150(2) 0.083(2) 0.029(2) 0.050(2) S
C1Cds 0.079(4) 0.091(5) 0.094(5) 0.025(4) 0.032(4) 0.010(4) C

loop_
_geom_angle_atom_site_label_1
_geom_angle_atom_site_label_2
_geom_angle_atom_site_label_3
_geom_angle
_geom_angle_site_symmetry_1
_geom_angle_site_symmetry_2
_geom_angle_site_symmetry_3
_geom_angle_publ_flag
C2 N1 C10 117.9(3) 1_555 1_555 1_555 no
C6 N2 C17 117.9(4) 1_555 1_555 1_555 no
C2 C1 C8 107.1(3) 1_555 1_555 1_555 no
C2 C1 C9 112.3(3) 1_555 1_555 1_555 no
C8 C1 C9 110.0(3) 1_555 1_555 1_555 no
N1 C2 C1 114.2(3) 1_555 1_555 1_555 no
N1 C2 C3 123.5(4) 1_555 1_555 1_555 no
C1 C2 C3 122.3(4) 1_555 1_555 1_555 no
C2 C3 C4 119.2(4) 1_555 1_555 1_555 no
C2 C3 C16 119.1(4) 1_555 1_555 1_555 no
C4 C3 C16 121.7(4) 1_555 1_555 1_555 no
Br1 C4 C3 108.0(3) 1_555 1_555 1_555 no
Br1 C4 C5 109.1(3) 1_555 1_555 1_555 no
C3 C4 C5 113.6(3) 1_555 1_555 1_555 no
C4 C5 C6 106.1(3) 1_555 1_555 1_555 no
C4 C5 C9 109.7(3) 1_555 1_555 1_555 no
C6 C5 C9 112.9(3) 1_555 1_555 1_555 no
N2 C6 C5 114.8(4) 1_555 1_555 1_555 no
N2 C6 C7 123.6(4) 1_555 1_555 1_555 no
C5 C6 C7 121.6(4) 1_555 1_555 1_555 no
C6 C7 C8 119.9(4) 1_555 1_555 1_555 no
C6 C7 C23 118.9(4) 1_555 1_555 1_555 no
C8 C7 C23 121.2(4) 1_555 1_555 1_555 no
Br2 C8 C1 108.1(3) 1_555 1_555 1_555 no
Br2 C8 C7 108.7(3) 1_555 1_555 1_555 no
C1 C8 C7 113.4(3) 1_555 1_555 1_555 no
C1 C9 C5 107.5(3) 1_555 1_555 1_555 no
N1 C10 C11 117.7(4) 1_555 1_555 1_555 no
N1 C10 C15 122.4(4) 1_555 1_555 1_555 no
C11 C10 C15 119.8(4) 1_555 1_555 1_555 no
C10 C11 C12 119.6(4) 1_555 1_555 1_555 no
C11 C12 C13 120.7(4) 1_555 1_555 1_555 no
C12 C13 C14 121.4(4) 1_555 1_555 1_555 no
C13 C14 C15 119.6(4) 1_555 1_555 1_555 no
C10 C15 C14 118.7(4) 1_555 1_555 1_555 no
C10 C15 C16 118.4(4) 1_555 1_555 1_555 no
C14 C15 C16 122.9(4) 1_555 1_555 1_555 no
C3 C16 C15 118.6(4) 1_555 1_555 1_555 no
C3 C16 C24 121.5(4) 1_555 1_555 1_555 no
C15 C16 C24 119.8(3) 1_555 1_555 1_555 no
N2 C17 C18 117.4(4) 1_555 1_555 1_555 no
N2 C17 C22 123.0(4) 1_555 1_555 1_555 no
C18 C17 C22 119.6(4) 1_555 1_555 1_555 no
C17 C18 C19 120.0(5) 1_555 1_555 1_555 no
C18 C19 C20 120.9(5) 1_555 1_555 1_555 no
C19 C20 C21 120.6(5) 1_555 1_555 1_555 no
C20 C21 C22 120.1(5) 1_555 1_555 1_555 no
C17 C22 C21 118.9(4) 1_555 1_555 1_555 no
C17 C22 C23 117.9(4) 1_555 1_555 1_555 no
C21 C22 C23 123.2(4) 1_555 1_555 1_555 no
C7 C23 C22 118.6(4) 1_555 1_555 1_555 no
C7 C23 C30 121.6(4) 1_555 1_555 1_555 no
C22 C23 C30 119.8(4) 1_555 1_555 1_555 no
C16 C24 C25 121.3(3) 1_555 1_555 1_555 no
C16 C24 C29 119.5(3) 1_555 1_555 1_555 no
C25 C24 C29 119.2(3) 1_555 1_555 1_555 no
C24 C25 C26 120.1(3) 1_555 1_555 1_555 no
C25 C26 C27 120.2(3) 1_555 1_555 1_555 no
C26 C27 C28 120.3(4) 1_555 1_555 1_555 no
C27 C28 C29 120.2(3) 1_555 1_555 1_555 no
C24 C29 C28 120.1(3) 1_555 1_555 1_555 no
C23 C30 C31 120.6(3) 1_555 1_555 1_555 no
C23 C30 C35 120.1(3) 1_555 1_555 1_555 no
C31 C30 C35 119.2(3) 1_555 1_555 1_555 no
C30 C31 C32 120.1(3) 1_555 1_555 1_555 no
C31 C32 C33 120.2(3) 1_555 1_555 1_555 no
C32 C33 C34 120.3(4) 1_555 1_555 1_555 no
C33 C34 C35 120.2(3) 1_555 1_555 1_555 no
C30 C35 C34 120.1(3) 1_555 1_555 1_555 no
S1Cds C1Cds S2Cds 178.1(5) 1_555 1_555 1_555 no

loop_
_geom_bond_atom_site_label_1
_geom_bond_atom_site_label_2
_geom_bond_distance
_geom_bond_site_symmetry_1
_geom_bond_site_symmetry_2
_geom_bond_publ_flag
Br1 C4 1.999(4) 1_555 1_555 no
Br2 C8 1.990(4) 1_555 1_555 no
N1 C2 1.319(5) 1_555 1_555 no
N1 C10 1.365(5) 1_555 1_555 no
N2 C6 1.311(5) 1_555 1_555 no
N2 C17 1.361(5) 1_555 1_555 no
C1 C2 1.517(5) 1_555 1_555 no
C1 C8 1.530(6) 1_555 1_555 no
C1 C9 1.525(6) 1_555 1_555 no
C2 C3 1.418(5) 1_555 1_555 no
C3 C4 1.504(5) 1_555 1_555 no
C3 C16 1.374(5) 1_555 1_555 no
C4 C5 1.533(6) 1_555 1_555 no
C5 C6 1.521(6) 1_555 1_555 no
C5 C9 1.526(6) 1_555 1_555 no
C6 C7 1.423(6) 1_555 1_555 no
C7 C8 1.505(6) 1_555 1_555 no
C7 C23 1.376(6) 1_555 1_555 no
C10 C11 1.417(6) 1_555 1_555 no
C10 C15 1.413(6) 1_555 1_555 no
C11 C12 1.372(6) 1_555 1_555 no
C12 C13 1.392(7) 1_555 1_555 no
C13 C14 1.368(6) 1_555 1_555 no
C14 C15 1.428(6) 1_555 1_555 no
C15 C16 1.411(5) 1_555 1_555 no
C16 C24 1.487(5) 1_555 1_555 no
C17 C18 1.423(6) 1_555 1_555 no
C17 C22 1.406(6) 1_555 1_555 no
C18 C19 1.358(7) 1_555 1_555 no
C19 C20 1.404(8) 1_555 1_555 no
C20 C21 1.366(7) 1_555 1_555 no
C21 C22 1.426(6) 1_555 1_555 no
C22 C23 1.420(6) 1_555 1_555 no
C23 C30 1.496(5) 1_555 1_555 no
C24 C25 1.383(3) 1_555 1_555 no
C24 C29 1.383(3) 1_555 1_555 no
C25 C26 1.394(3) 1_555 1_555 no
C26 C27 1.367(4) 1_555 1_555 no
C27 C28 1.367(4) 1_555 1_555 no
C28 C29 1.394(3) 1_555 1_555 no
C30 C31 1.383(3) 1_555 1_555 no
C30 C35 1.383(3) 1_555 1_555 no
C31 C32 1.394(3) 1_555 1_555 no
C32 C33 1.367(4) 1_555 1_555 no
C33 C34 1.367(4) 1_555 1_555 no
C34 C35 1.394(3) 1_555 1_555 no
S1Cds C1Cds 1.507(7) 1_555 1_555 no
S2Cds C1Cds 1.533(7) 1_555 1_555 no
